data_2312564
loop_
_publ_author_name
'Jaconelli, Harry S.'
'Kennedy, Alan R.'

_publ_section_title
;
 Salt forms of amides: protonation of acetanilide.
;
_journal_coeditor_code EF3058
_journal_issue 9
_journal_name_full 'Acta crystallographica. Section C, Structural chemistry'
_journal_paper_doi 10.1107/S2053229624007332
_journal_volume 80
_journal_year 2024
_chemical_formula_iupac 'C8 H10 N1 O1 +, Cl-, C8 H9 N1 O1'
_chemical_formula_moiety 'C8 H10 N1 O1 +, Cl-, C8 H9 N1 O1'
_chemical_formula_sum 'C16 H19 Cl N2 O2'
_chemical_formula_weight 306.78
_chemical_name_systematic
;
<i>N</i>-(1-Hydroxyethylidene)anilinium chloride--<i>N</i>-phenylacetamide
(1/1)
;
_space_group_crystal_system monoclinic
_space_group_IT_number 14
_space_group_name_Hall '-P 2yn'
_space_group_name_H-M_alt 'P 1 21/n 1'
_atom_sites_solution_hydrogens mixed
_audit_creation_method SHELXL-2018/3
_cell_angle_alpha 90
_cell_angle_beta 102.2450(10)
_cell_angle_gamma 90
_cell_formula_units_Z 6
_cell_length_a 7.79360(10)
_cell_length_b 18.3639(2)
_cell_length_c 16.39220(10)
_cell_measurement_reflns_used 17138
_cell_measurement_temperature 100(2)
_cell_measurement_theta_max 71.4480
_cell_measurement_theta_min 3.6420
_cell_volume 2292.69(4)
_computing_cell_refinement
;
Crysalis PRO (Rigaku OD, 2019)
;
_computing_data_collection
;
Crysalis PRO (Rigaku OD, 2019)
;
_computing_data_reduction
;
Crysalis PRO (Rigaku OD, 2019)
;
_computing_molecular_graphics
;
Mercury (Macrae <i>et al.</i>,  2020)
;
_computing_publication_material
;
SHELXL2018 in WinGX (Farrugia, 2012)
;
_computing_structure_refinement
;
SHELXL2018 (Sheldrick, 2015<i>b</i>)
;
_computing_structure_solution
;
SHELXT (Sheldrick, 2015<i>a</i>)
;
_diffrn_ambient_temperature 100(2)
_diffrn_measured_fraction_theta_full 1.000
_diffrn_measured_fraction_theta_max 0.989
_diffrn_measurement_device_type 'Rigaku Synergy-i'
_diffrn_measurement_method 'omega scans'
_diffrn_radiation_type CuK\a
_diffrn_radiation_wavelength 1.54184
_diffrn_reflns_av_R_equivalents 0.0327
_diffrn_reflns_av_unetI/netI 0.0216
_diffrn_reflns_limit_h_max 9
_diffrn_reflns_limit_h_min -9
_diffrn_reflns_limit_k_max 22
_diffrn_reflns_limit_k_min -22
_diffrn_reflns_limit_l_max 19
_diffrn_reflns_limit_l_min -20
_diffrn_reflns_number 23203
_diffrn_reflns_theta_full 70.000
_diffrn_reflns_theta_max 71.561
_diffrn_reflns_theta_min 3.661
_diffrn_source 'microsource tube'
_diffrn_standards_decay_% 0
_diffrn_standards_interval_count 0
_diffrn_standards_number 0
_exptl_absorpt_coefficient_mu 2.262
_exptl_absorpt_correction_T_max 1.00000
_exptl_absorpt_correction_T_min 0.72502
_exptl_absorpt_correction_type multi-scan
_exptl_absorpt_process_details
;
(CrysAlis PRO; Rigaku OD, 2023)
;
_exptl_crystal_colour colourless
_exptl_crystal_density_diffrn 1.333
_exptl_crystal_description fragment
_exptl_crystal_F_000 972
_exptl_crystal_size_max 0.20
_exptl_crystal_size_mid 0.15
_exptl_crystal_size_min 0.12
_refine_diff_density_max 0.262
_refine_diff_density_min -0.303
_refine_ls_extinction_method none
_refine_ls_goodness_of_fit_ref 1.041
_refine_ls_hydrogen_treatment mixed
_refine_ls_matrix_type full
_refine_ls_number_parameters 309
_refine_ls_number_reflns 4444
_refine_ls_number_restraints 2
_refine_ls_restrained_S_all 1.042
_refine_ls_R_factor_all 0.0332
_refine_ls_R_factor_gt 0.0308
_refine_ls_shift/su_max 0.002
_refine_ls_shift/su_mean 0.000
_refine_ls_structure_factor_coef Fsqd
_refine_ls_weighting_details 'w=1/[\s^2^(Fo^2^)+(0.0491P)^2^+0.7515P] where P=(Fo^2^+2Fc^2^)/3'
_refine_ls_weighting_scheme calc
_refine_ls_wR_factor_gt 0.0862
_refine_ls_wR_factor_ref 0.0882
_reflns_number_gt 4113
_reflns_number_total 4444
_reflns_threshold_expression 'I > 2\s(I)'
_cod_data_source_file ef3058.cif
_cod_data_source_block ACTHCl
_cod_original_sg_symbol_H-M 'P 21/n'
_cod_database_code 2312564
_shelx_space_group_comment
;
The symmetry employed for this shelxl refinement is uniquely defined
by the following loop, which should always be used as a source of
symmetry information in preference to the above space-group names.
They are only intended as comments.
;

loop_
_space_group_symop_operation_xyz
'x, y, z'
'-x+1/2, y+1/2, -z+1/2'
'-x, -y, -z'
'x-1/2, -y-1/2, z-1/2'

loop_
_atom_site_type_symbol
_atom_site_label
_atom_site_fract_x
_atom_site_fract_y
_atom_site_fract_z
_atom_site_U_iso_or_equiv
_atom_site_adp_type
_atom_site_calc_flag
_atom_site_occupancy
_atom_site_disorder_assembly
_atom_site_disorder_group
Cl Cl1 -0.500000 0.500000 0.500000 0.02398(12) Uani d 1 . .
Cl Cl2 0.48309(4) 0.51388(2) 0.83954(2) 0.01975(10) Uani d 1 . .
O O1 0.06759(11) 0.55205(5) 0.89225(5) 0.01583(19) Uani d 1 . .
O O2 -0.07277(11) 0.46451(5) 0.78459(5) 0.01730(19) Uani d 1 . .
O O3 0.05548(12) 0.54574(5) 0.55287(5) 0.0184(2) Uani d 1 . .
N N1 0.26521(14) 0.56132(6) 1.01360(6) 0.0138(2) Uani d 1 . .
N N2 -0.25432(13) 0.43603(6) 0.66144(6) 0.0141(2) Uani d 1 . .
N N3 0.22695(14) 0.56869(6) 0.67856(6) 0.0152(2) Uani d 1 . .
C C1 0.26759(15) 0.63949(6) 1.01664(7) 0.0132(2) Uani d 1 . .
C C2 0.32839(16) 0.67877(7) 0.95615(7) 0.0155(2) Uani d 1 . .
H H2 0.363096 0.654464 0.911101 0.019 Uiso calc 1 . .
C C3 0.33770(16) 0.75415(7) 0.96250(7) 0.0176(3) Uani d 1 . .
H H3 0.378720 0.781593 0.921355 0.021 Uiso calc 1 . .
C C4 0.28744(16) 0.78985(7) 1.02862(8) 0.0175(3) Uani d 1 . .
H H4 0.293194 0.841450 1.032342 0.021 Uiso calc 1 . .
C C5 0.22884(16) 0.74965(7) 1.08915(7) 0.0171(3) Uani d 1 . .
H H5 0.194935 0.773926 1.134420 0.021 Uiso calc 1 . .
C C6 0.21946(15) 0.67413(7) 1.08391(7) 0.0154(2) Uani d 1 . .
H H6 0.180757 0.646587 1.125651 0.018 Uiso calc 1 . .
C C7 0.17577(15) 0.52162(7) 0.95266(7) 0.0138(2) Uani d 1 . .
C C8 0.19861(16) 0.44101(7) 0.95723(8) 0.0163(3) Uani d 1 . .
H H8A 0.087714 0.418050 0.962105 0.024 Uiso calc 1 . .
H H8B 0.290077 0.428440 1.006073 0.024 Uiso calc 1 . .
H H8C 0.233041 0.423554 0.906519 0.024 Uiso calc 1 . .
C C9 -0.23672(15) 0.35903(7) 0.65964(7) 0.0131(2) Uani d 1 . .
C C10 -0.10451(16) 0.31976(7) 0.71214(7) 0.0154(2) Uani d 1 . .
H H10 -0.019600 0.344153 0.753194 0.019 Uiso calc 1 . .
C C11 -0.09841(16) 0.24457(7) 0.70370(7) 0.0173(3) Uani d 1 . .
H H11 -0.008348 0.217709 0.739280 0.021 Uiso calc 1 . .
C C12 -0.22177(16) 0.20794(7) 0.64410(7) 0.0172(3) Uani d 1 . .
H H12 -0.216216 0.156513 0.638978 0.021 Uiso calc 1 . .
C C13 -0.35313(16) 0.24732(7) 0.59217(7) 0.0171(3) Uani d 1 . .
H H13 -0.438269 0.222712 0.551424 0.021 Uiso calc 1 . .
C C14 -0.36067(16) 0.32241(7) 0.59948(7) 0.0154(2) Uani d 1 . .
H H14 -0.450426 0.349080 0.563465 0.018 Uiso calc 1 . .
C C15 -0.18110(15) 0.48381(7) 0.71954(7) 0.0138(2) Uani d 1 . .
C C16 -0.23444(17) 0.56161(7) 0.70313(8) 0.0174(3) Uani d 1 . .
H H16A -0.291679 0.579119 0.747181 0.026 Uiso calc 1 . .
H H16B -0.316379 0.565393 0.648967 0.026 Uiso calc 1 . .
H H16C -0.130206 0.591275 0.702497 0.026 Uiso calc 1 . .
C C17 0.20133(15) 0.64599(7) 0.67550(7) 0.0139(2) Uani d 1 . .
C C18 0.23953(16) 0.68648(7) 0.60997(7) 0.0162(3) Uani d 1 . .
H H18 0.280695 0.663189 0.566039 0.019 Uiso calc 1 . .
C C19 0.21668(16) 0.76145(7) 0.60961(8) 0.0181(3) Uani d 1 . .
H H19 0.242217 0.789559 0.565000 0.022 Uiso calc 1 . .
C C20 0.15684(16) 0.79586(7) 0.67383(8) 0.0176(3) Uani d 1 . .
H H20 0.140390 0.847137 0.672841 0.021 Uiso calc 1 . .
C C21 0.12123(16) 0.75474(7) 0.73948(8) 0.0176(3) Uani d 1 . .
H H21 0.081215 0.778060 0.783725 0.021 Uiso calc 1 . .
C C22 0.14391(16) 0.67973(7) 0.74066(7) 0.0160(3) Uani d 1 . .
H H22 0.120315 0.651685 0.785735 0.019 Uiso calc 1 . .
C C23 0.15859(15) 0.52293(7) 0.61828(7) 0.0145(2) Uani d 1 . .
C C24 0.20486(17) 0.44421(7) 0.63026(8) 0.0179(3) Uani d 1 . .
H H24A 0.097099 0.415107 0.621524 0.027 Uiso calc 1 . .
H H24B 0.272889 0.436418 0.687104 0.027 Uiso calc 1 . .
H H24C 0.274947 0.429423 0.590004 0.027 Uiso calc 1 . .
H H1N 0.331(2) 0.5392(10) 1.0543(11) 0.030(5) Uiso d 1 . .
H H2N -0.324(2) 0.4522(10) 0.6180(11) 0.028(4) Uiso d 1 . .
H H3N 0.294(2) 0.5535(9) 0.7228(11) 0.027(4) Uiso d 1 . .
H H1H 0.011(4) 0.5215(13) 0.8525(14) 0.113(11) Uiso d 1 . .
H H2H 0.011(8) 0.513(3) 0.516(3) 0.066(14) Uiso d 0.5 A -1

loop_
_atom_site_aniso_label
_atom_site_aniso_U_11
_atom_site_aniso_U_22
_atom_site_aniso_U_33
_atom_site_aniso_U_12
_atom_site_aniso_U_13
_atom_site_aniso_U_23
Cl1 0.0214(2) 0.0286(2) 0.0187(2) 0.00005(18) -0.00286(17) 0.01083(18)
Cl2 0.01927(16) 0.02283(18) 0.01485(16) 0.00253(12) -0.00154(11) 0.00524(11)
O1 0.0179(4) 0.0131(4) 0.0135(4) -0.0002(3) -0.0032(3) -0.0005(3)
O2 0.0189(4) 0.0157(4) 0.0140(4) -0.0013(4) -0.0037(3) -0.0015(3)
O3 0.0209(4) 0.0145(5) 0.0158(4) -0.0002(4) -0.0050(3) -0.0029(4)
N1 0.0159(5) 0.0116(5) 0.0119(5) 0.0005(4) -0.0015(4) 0.0010(4)
N2 0.0148(5) 0.0133(5) 0.0122(5) 0.0011(4) -0.0013(4) 0.0009(4)
N3 0.0177(5) 0.0129(5) 0.0125(5) -0.0007(4) -0.0021(4) 0.0014(4)
C1 0.0131(5) 0.0108(6) 0.0132(5) -0.0004(4) -0.0030(4) -0.0007(4)
C2 0.0166(6) 0.0159(6) 0.0126(5) -0.0002(5) -0.0003(4) -0.0009(5)
C3 0.0197(6) 0.0162(6) 0.0154(6) -0.0023(5) 0.0008(5) 0.0029(5)
C4 0.0186(6) 0.0119(6) 0.0198(6) -0.0008(5) -0.0013(5) -0.0011(5)
C5 0.0178(6) 0.0168(6) 0.0156(6) 0.0004(5) 0.0006(5) -0.0042(5)
C6 0.0159(6) 0.0160(6) 0.0132(5) -0.0020(5) 0.0005(4) 0.0002(5)
C7 0.0142(6) 0.0145(6) 0.0134(5) -0.0003(5) 0.0042(4) -0.0002(4)
C8 0.0187(6) 0.0128(6) 0.0166(6) -0.0003(5) 0.0020(5) -0.0005(5)
C9 0.0149(5) 0.0138(6) 0.0110(5) -0.0001(5) 0.0032(4) 0.0002(4)
C10 0.0149(6) 0.0172(6) 0.0129(5) 0.0004(5) 0.0001(4) 0.0001(5)
C11 0.0182(6) 0.0182(6) 0.0153(6) 0.0043(5) 0.0027(5) 0.0030(5)
C12 0.0225(6) 0.0127(6) 0.0178(6) -0.0002(5) 0.0077(5) -0.0008(5)
C13 0.0177(6) 0.0180(6) 0.0152(6) -0.0031(5) 0.0027(5) -0.0033(5)
C14 0.0146(5) 0.0180(6) 0.0126(5) 0.0005(5) 0.0004(4) 0.0009(5)
C15 0.0134(5) 0.0146(6) 0.0142(6) -0.0020(5) 0.0045(4) 0.0000(4)
C16 0.0199(6) 0.0137(6) 0.0180(6) -0.0005(5) 0.0026(5) -0.0002(5)
C17 0.0134(5) 0.0129(6) 0.0124(5) -0.0024(5) -0.0037(4) -0.0002(4)
C18 0.0170(6) 0.0174(6) 0.0132(5) -0.0028(5) 0.0006(4) -0.0015(5)
C19 0.0208(6) 0.0171(6) 0.0152(6) -0.0043(5) 0.0009(5) 0.0031(5)
C20 0.0175(6) 0.0124(6) 0.0209(6) -0.0016(5) -0.0004(5) -0.0007(5)
C21 0.0171(6) 0.0188(6) 0.0163(6) -0.0015(5) 0.0022(5) -0.0034(5)
C22 0.0161(6) 0.0175(6) 0.0131(5) -0.0038(5) 0.0000(4) 0.0006(5)
C23 0.0141(6) 0.0143(6) 0.0148(6) -0.0018(5) 0.0026(4) -0.0002(5)
C24 0.0215(6) 0.0130(6) 0.0187(6) 0.0003(5) 0.0030(5) 0.0001(5)

loop_
_atom_type_symbol
_atom_type_description
_atom_type_scat_dispersion_real
_atom_type_scat_dispersion_imag
_atom_type_scat_source
Cl Cl 0.3639 0.7018 'International Tables Vol C Tables 4.2.6.8 and 6.1.1.4'
O O 0.0492 0.0322 'International Tables Vol C Tables 4.2.6.8 and 6.1.1.4'
N N 0.0311 0.0180 'International Tables Vol C Tables 4.2.6.8 and 6.1.1.4'
C C 0.0181 0.0091 'International Tables Vol C Tables 4.2.6.8 and 6.1.1.4'
H H 0.0000 0.0000 'International Tables Vol C Tables 4.2.6.8 and 6.1.1.4'

loop_
_geom_angle_atom_site_label_1
_geom_angle_atom_site_label_2
_geom_angle_atom_site_label_3
_geom_angle_site_symmetry_1
_geom_angle_site_symmetry_3
_geom_angle
_geom_angle_publ_flag
C7 O1 H1H . . 115(2) ?
C23 O3 H2H . . 116(4) ?
C7 N1 C1 . . 125.65(10) ?
C7 N1 H1N . . 117.7(12) ?
C1 N1 H1N . . 116.6(12) ?
C15 N2 C9 . . 129.93(10) ?
C15 N2 H2N . . 117.9(12) ?
C9 N2 H2N . . 112.1(12) ?
C23 N3 C17 . . 124.98(10) ?
C23 N3 H3N . . 120.7(12) ?
C17 N3 H3N . . 114.3(12) ?
C2 C1 C6 . . 121.23(11) ?
C2 C1 N1 . . 119.89(11) ?
C6 C1 N1 . . 118.73(11) ?
C1 C2 C3 . . 118.99(11) ?
C1 C2 H2 . . 120.5 ?
C3 C2 H2 . . 120.5 ?
C2 C3 C4 . . 120.58(12) ?
C2 C3 H3 . . 119.7 ?
C4 C3 H3 . . 119.7 ?
C5 C4 C3 . . 119.68(12) ?
C5 C4 H4 . . 120.2 ?
C3 C4 H4 . . 120.2 ?
C4 C5 C6 . . 120.46(11) ?
C4 C5 H5 . . 119.8 ?
C6 C5 H5 . . 119.8 ?
C5 C6 C1 . . 119.04(11) ?
C5 C6 H6 . . 120.5 ?
C1 C6 H6 . . 120.5 ?
O1 C7 N1 . . 120.10(11) ?
O1 C7 C8 . . 121.50(11) ?
N1 C7 C8 . . 118.37(11) ?
C7 C8 H8A . . 109.5 ?
C7 C8 H8B . . 109.5 ?
H8A C8 H8B . . 109.5 ?
C7 C8 H8C . . 109.5 ?
H8A C8 H8C . . 109.5 ?
H8B C8 H8C . . 109.5 ?
C10 C9 C14 . . 119.74(11) ?
C10 C9 N2 . . 124.28(11) ?
C14 C9 N2 . . 115.97(10) ?
C11 C10 C9 . . 119.25(11) ?
C11 C10 H10 . . 120.4 ?
C9 C10 H10 . . 120.4 ?
C10 C11 C12 . . 121.17(11) ?
C10 C11 H11 . . 119.4 ?
C12 C11 H11 . . 119.4 ?
C13 C12 C11 . . 119.29(12) ?
C13 C12 H12 . . 120.4 ?
C11 C12 H12 . . 120.4 ?
C14 C13 C12 . . 120.29(11) ?
C14 C13 H13 . . 119.9 ?
C12 C13 H13 . . 119.9 ?
C13 C14 C9 . . 120.26(11) ?
C13 C14 H14 . . 119.9 ?
C9 C14 H14 . . 119.9 ?
O2 C15 N2 . . 121.86(11) ?
O2 C15 C16 . . 122.03(11) ?
N2 C15 C16 . . 116.11(11) ?
C15 C16 H16A . . 109.5 ?
C15 C16 H16B . . 109.5 ?
H16A C16 H16B . . 109.5 ?
C15 C16 H16C . . 109.5 ?
H16A C16 H16C . . 109.5 ?
H16B C16 H16C . . 109.5 ?
C22 C17 C18 . . 120.84(12) ?
C22 C17 N3 . . 118.71(11) ?
C18 C17 N3 . . 120.41(11) ?
C19 C18 C17 . . 119.06(11) ?
C19 C18 H18 . . 120.5 ?
C17 C18 H18 . . 120.5 ?
C18 C19 C20 . . 120.72(12) ?
C18 C19 H19 . . 119.6 ?
C20 C19 H19 . . 119.6 ?
C21 C20 C19 . . 119.57(12) ?
C21 C20 H20 . . 120.2 ?
C19 C20 H20 . . 120.2 ?
C22 C21 C20 . . 120.27(12) ?
C22 C21 H21 . . 119.9 ?
C20 C21 H21 . . 119.9 ?
C21 C22 C17 . . 119.53(11) ?
C21 C22 H22 . . 120.2 ?
C17 C22 H22 . . 120.2 ?
O3 C23 N3 . . 120.38(11) ?
O3 C23 C24 . . 121.57(11) ?
N3 C23 C24 . . 118.04(11) ?
C23 C24 H24A . . 109.5 ?
C23 C24 H24B . . 109.5 ?
H24A C24 H24B . . 109.5 ?
C23 C24 H24C . . 109.5 ?
H24A C24 H24C . . 109.5 ?
H24B C24 H24C . . 109.5 ?

loop_
_geom_bond_atom_site_label_1
_geom_bond_atom_site_label_2
_geom_bond_site_symmetry_2
_geom_bond_distance
_geom_bond_publ_flag
O1 C7 . 1.2843(15) ?
O1 H1H . 0.901(10) ?
O2 C15 . 1.2624(15) ?
O3 C23 . 1.2670(15) ?
O3 H2H . 0.879(10) ?
N1 C7 . 1.3114(16) ?
N1 C1 . 1.4363(15) ?
N1 H1N . 0.854(18) ?
N2 C15 . 1.3312(16) ?
N2 C9 . 1.4215(16) ?
N2 H2N . 0.851(18) ?
N3 C23 . 1.3202(16) ?
N3 C17 . 1.4329(16) ?
N3 H3N . 0.844(18) ?
C1 C2 . 1.3883(17) ?
C1 C6 . 1.3918(17) ?
C2 C3 . 1.3889(18) ?
C2 H2 . 0.9500 ?
C3 C4 . 1.3922(18) ?
C3 H3 . 0.9500 ?
C4 C5 . 1.3893(18) ?
C4 H4 . 0.9500 ?
C5 C6 . 1.3904(17) ?
C5 H5 . 0.9500 ?
C6 H6 . 0.9500 ?
C7 C8 . 1.4910(17) ?
C8 H8A . 0.9800 ?
C8 H8B . 0.9800 ?
C8 H8C . 0.9800 ?
C9 C10 . 1.3950(16) ?
C9 C14 . 1.3978(16) ?
C10 C11 . 1.3897(18) ?
C10 H10 . 0.9500 ?
C11 C12 . 1.3902(17) ?
C11 H11 . 0.9500 ?
C12 C13 . 1.3878(18) ?
C12 H12 . 0.9500 ?
C13 C14 . 1.3865(18) ?
C13 H13 . 0.9500 ?
C14 H14 . 0.9500 ?
C15 C16 . 1.4964(17) ?
C16 H16A . 0.9800 ?
C16 H16B . 0.9800 ?
C16 H16C . 0.9800 ?
C17 C22 . 1.3885(17) ?
C17 C18 . 1.3897(17) ?
C18 C19 . 1.3880(18) ?
C18 H18 . 0.9500 ?
C19 C20 . 1.3904(18) ?
C19 H19 . 0.9500 ?
C20 C21 . 1.3900(18) ?
C20 H20 . 0.9500 ?
C21 C22 . 1.3885(18) ?
C21 H21 . 0.9500 ?
C22 H22 . 0.9500 ?
C23 C24 . 1.4928(17) ?
C24 H24A . 0.9800 ?
C24 H24B . 0.9800 ?
C24 H24C . 0.9800 ?

loop_
_geom_hbond_atom_site_label_D
_geom_hbond_atom_site_label_H
_geom_hbond_atom_site_label_A
_geom_hbond_site_symmetry_A
_geom_hbond_distance_DH
_geom_hbond_distance_HA
_geom_hbond_distance_DA
_geom_hbond_angle_DHA
_geom_hbond_publ_flag
N1 H1N Cl2 3_667 0.854(18) 2.237(19) 3.0899(11) 176.6(16) yes
N2 H2N Cl1 . 0.851(18) 2.297(18) 3.1464(10) 177.0(16) yes
N3 H3N Cl2 . 0.844(18) 2.275(18) 3.1189(11) 177.6(16) yes
O1 H1H O2 . 0.901(10) 1.566(10) 2.4650(12) 175(3) yes
O3 H2H O3 3_566 0.879(10) 1.560(11) 2.4370(16) 176(7) yes

loop_
_geom_torsion_atom_site_label_1
_geom_torsion_atom_site_label_2
_geom_torsion_atom_site_label_3
_geom_torsion_atom_site_label_4
_geom_torsion_site_symmetry_1
_geom_torsion_site_symmetry_2
_geom_torsion_site_symmetry_3
_geom_torsion_site_symmetry_4
_geom_torsion
_geom_torsion_publ_flag
C7 N1 C1 C2 . . . . -61.24(17) ?
C7 N1 C1 C6 . . . . 123.03(13) ?
C6 C1 C2 C3 . . . . -1.26(18) ?
N1 C1 C2 C3 . . . . -176.88(11) ?
C1 C2 C3 C4 . . . . 0.21(18) ?
C2 C3 C4 C5 . . . . 0.53(18) ?
C3 C4 C5 C6 . . . . -0.24(18) ?
C4 C5 C6 C1 . . . . -0.77(17) ?
C2 C1 C6 C5 . . . . 1.54(17) ?
N1 C1 C6 C5 . . . . 177.21(11) ?
C1 N1 C7 O1 . . . . -6.34(18) ?
C1 N1 C7 C8 . . . . 175.79(11) ?
C15 N2 C9 C10 . . . . -15.5(2) ?
C15 N2 C9 C14 . . . . 165.71(12) ?
C14 C9 C10 C11 . . . . -0.04(17) ?
N2 C9 C10 C11 . . . . -178.82(11) ?
C9 C10 C11 C12 . . . . -0.15(18) ?
C10 C11 C12 C13 . . . . 0.04(18) ?
C11 C12 C13 C14 . . . . 0.26(18) ?
C12 C13 C14 C9 . . . . -0.46(18) ?
C10 C9 C14 C13 . . . . 0.34(18) ?
N2 C9 C14 C13 . . . . 179.22(11) ?
C9 N2 C15 O2 . . . . 2.7(2) ?
C9 N2 C15 C16 . . . . -177.45(11) ?
C23 N3 C17 C22 . . . . 127.72(13) ?
C23 N3 C17 C18 . . . . -54.59(17) ?
C22 C17 C18 C19 . . . . -1.09(18) ?
N3 C17 C18 C19 . . . . -178.72(11) ?
C17 C18 C19 C20 . . . . 0.14(18) ?
C18 C19 C20 C21 . . . . 0.65(18) ?
C19 C20 C21 C22 . . . . -0.50(18) ?
C20 C21 C22 C17 . . . . -0.42(18) ?
C18 C17 C22 C21 . . . . 1.23(18) ?
N3 C17 C22 C21 . . . . 178.90(10) ?
C17 N3 C23 O3 . . . . -3.28(19) ?
C17 N3 C23 C24 . . . . 177.45(11) ?
